data_7224009
loop_
_publ_author_name
'Thu\'ery, Pierre'
'Harrowfield, Jack'

_publ_section_title
;
 Counter-ion control of structure in uranyl ion complexes with
 2,5-thiophenedicarboxylate
;
_journal_issue 9
_journal_name_full CrystEngComm
_journal_page_first 1550
_journal_paper_doi 10.1039/C5CE02294K
_journal_volume 18
_journal_year 2016
_chemical_absolute_configuration syn
_chemical_formula_sum 'C38 H56 Cl Co N8 O26 S4 U2'
_chemical_formula_weight 1739.58
_space_group_crystal_system monoclinic
_space_group_IT_number 4
_space_group_name_Hall 'P 2yb'
_space_group_name_H-M_alt 'P 1 21 1'
_symmetry_space_group_name_Hall 'P 2yb'
_symmetry_space_group_name_H-M 'P 1 21 1'
_atom_sites_solution_hydrogens mixed
_audit_creation_method SHELXL-2014
_audit_update_record
;
2015-11-19 deposited with the CCDC.
2016-01-25 downloaded from the CCDC.
;
_cell_angle_alpha 90
_cell_angle_beta 105.973(2)
_cell_angle_gamma 90
_cell_formula_units_Z 2
_cell_length_a 10.8016(4)
_cell_length_b 20.4090(8)
_cell_length_c 12.8547(5)
_cell_measurement_reflns_used 101930
_cell_measurement_temperature 150(2)
_cell_measurement_theta_max 25.68
_cell_measurement_theta_min 2.96
_cell_volume 2724.41(18)
_computing_cell_refinement 'HKL2000 (Otwinowski & Minor, 1997)'
_computing_data_collection 'COLLECT (Nonius, 1998)'
_computing_data_reduction 'HKL2000 (Otwinowski & Minor, 1997)'
_computing_molecular_graphics 'SHELXTL (Sheldrick, 2008)'
_computing_publication_material 'SHELXTL (Sheldrick, 2008); PLATON (Spek, 2003)'
_computing_structure_refinement 'SHELXL (Sheldrick, 2015)'
_computing_structure_solution 'SHELXT (Sheldrick, 2015)'
_diffrn_ambient_temperature 150(2)
_diffrn_measured_fraction_theta_full 0.998
_diffrn_measured_fraction_theta_max 0.998
_diffrn_measurement_device_type 'Nonius Kappa-CCD area-detector diffractometer'
_diffrn_measurement_method 'two \f and six \w scans with 2\% steps (492 frames)'
_diffrn_radiation_monochromator graphite
_diffrn_radiation_source 'fine-focus sealed tube'
_diffrn_radiation_type MoK\a
_diffrn_radiation_wavelength 0.71073
_diffrn_reflns_av_R_equivalents 0.0287
_diffrn_reflns_av_unetI/netI 0.0358
_diffrn_reflns_laue_measured_fraction_full 0.998
_diffrn_reflns_laue_measured_fraction_max 0.998
_diffrn_reflns_limit_h_max 13
_diffrn_reflns_limit_h_min -13
_diffrn_reflns_limit_k_max 24
_diffrn_reflns_limit_k_min -24
_diffrn_reflns_limit_l_max 15
_diffrn_reflns_limit_l_min -15
_diffrn_reflns_number 101930
_diffrn_reflns_point_group_measured_fraction_full 0.998
_diffrn_reflns_point_group_measured_fraction_max 0.998
_diffrn_reflns_theta_full 25.242
_diffrn_reflns_theta_max 25.681
_diffrn_reflns_theta_min 2.961
_diffrn_standards_decay_% 0
_diffrn_standards_interval_time 0
_diffrn_standards_number 0
_exptl_absorpt_coefficient_mu 6.525
_exptl_absorpt_correction_T_max 0.488
_exptl_absorpt_correction_T_min 0.384
_exptl_absorpt_correction_type multi-scan
_exptl_absorpt_process_details 'SCALEPACK (Otwinowski & Minor, 1997)'
_exptl_crystal_colour 'translucent light yellow-orange'
_exptl_crystal_density_diffrn 2.121
_exptl_crystal_description parallelepiped
_exptl_crystal_F_000 1680
_exptl_crystal_size_max 0.14
_exptl_crystal_size_mid 0.13
_exptl_crystal_size_min 0.11
_refine_diff_density_max 1.709
_refine_diff_density_min -1.318
_refine_diff_density_rms 0.128
_refine_ls_abs_structure_details
;
absolute configuration determined from Flack parameter
;
_refine_ls_abs_structure_Flack -0.005(9)
_refine_ls_extinction_method none
_refine_ls_goodness_of_fit_ref 1.071
_refine_ls_hydrogen_treatment constr
_refine_ls_matrix_type full
_refine_ls_number_parameters 731
_refine_ls_number_reflns 10337
_refine_ls_number_restraints 19
_refine_ls_restrained_S_all 1.073
_refine_ls_R_factor_all 0.0386
_refine_ls_R_factor_gt 0.0338
_refine_ls_shift/su_max 0.001
_refine_ls_shift/su_mean 0.000
_refine_ls_structure_factor_coef Fsqd
_refine_ls_weighting_details 'w=1/[\s^2^(Fo^2^)+(0.0876P)^2^] where P=(Fo^2^+2Fc^2^)/3'
_refine_ls_weighting_scheme calc
_refine_ls_wR_factor_gt 0.1163
_refine_ls_wR_factor_ref 0.1194
_reflns_Friedel_coverage 0.942
_reflns_friedel_fraction_full 0.999
_reflns_friedel_fraction_max 0.999
_reflns_number_gt 9510
_reflns_number_total 10337
_reflns_threshold_expression 'I > 2\s(I)'
_cod_data_source_file c5ce02294k1.cif
_cod_data_source_block 2
_cod_depositor_comments 'Adding full bibliography for 7224008--7224013.cif.'
_cod_database_code 7224009
_shelx_space_group_comment
;
The symmetry employed for this shelxl refinement is uniquely defined
by the following loop, which should always be used as a source of
symmetry information in preference to the above space-group names.
They are only intended as comments.
;
_shelxl_version_number 2014-3

loop_
_space_group_symop_operation_xyz
'x, y, z'
'-x, y+1/2, -z'

loop_
_atom_site_label
_atom_site_type_symbol
_atom_site_fract_x
_atom_site_fract_y
_atom_site_fract_z
_atom_site_U_iso_or_equiv
_atom_site_adp_type
_atom_site_occupancy
_atom_site_site_symmetry_order
_atom_site_calc_flag
_atom_site_refinement_flags_posn
_atom_site_refinement_flags_adp
_atom_site_refinement_flags_occupancy
U1 U 0.52394(5) 0.36918(2) 0.22439(4) 0.03140(17) Uani 1 1 d . . .
U2 U 0.03812(4) 0.62845(2) 0.73694(3) 0.02661(15) Uani 1 1 d . . .
Co1 Co 0.25428(18) 0.24889(12) 0.74711(13) 0.0231(3) Uani 1 1 d . . .
S1 S 0.2670(3) 0.48830(18) 0.4761(3) 0.0278(7) Uani 1 1 d . . .
S2 S 0.7622(3) 0.50825(19) -0.0254(3) 0.0289(8) Uani 1 1 d . . .
S3 S 0.4093(3) 0.1313(2) 0.3656(3) 0.0345(8) Uani 1 1 d . . .
S4 S -0.0850(3) 0.8674(2) 0.8670(3) 0.0312(7) Uani 1 1 d . . .
Cl1 Cl -0.1404(3) 0.25810(17) 0.7498(3) 0.0373(7) Uani 1 1 d . . .
O1 O 0.6662(9) 0.3743(8) 0.3342(8) 0.041(3) Uani 1 1 d . . .
O2 O 0.3828(9) 0.3659(7) 0.1152(7) 0.039(2) Uani 1 1 d . . .
O3 O 0.1820(8) 0.6237(8) 0.8431(7) 0.037(2) Uani 1 1 d . . .
O4 O -0.1049(8) 0.6333(6) 0.6302(6) 0.0277(19) Uani 1 1 d . U .
O5 O 0.3942(11) 0.4037(5) 0.3475(8) 0.038(3) Uani 1 1 d . . .
O6 O 0.4638(10) 0.4829(7) 0.2603(8) 0.039(3) Uani 1 1 d . . .
O7 O 0.1571(9) 0.6467(5) 0.6007(8) 0.032(2) Uani 1 1 d . . .
O8 O 0.1263(11) 0.5437(6) 0.6342(9) 0.037(3) Uani 1 1 d . . .
O9 O 0.6125(11) 0.4529(6) 0.1258(8) 0.038(3) Uani 1 1 d . . .
O10 O 0.6483(9) 0.3499(5) 0.0955(8) 0.032(2) Uani 1 1 d . . .
O11 O 0.9771(9) 0.5166(7) -0.2266(7) 0.033(3) Uani 1 1 d . . .
O12 O 0.9094(10) 0.5953(5) -0.1394(8) 0.035(2) Uani 1 1 d . . .
O13 O 0.5570(11) 0.2519(6) 0.1935(8) 0.039(3) Uani 1 1 d . . .
O14 O 0.4507(12) 0.2729(6) 0.3103(9) 0.045(3) Uani 1 1 d . . .
O15 O 0.3406(10) 0.0028(5) 0.4594(8) 0.042(3) Uani 1 1 d . . .
O16 O 0.4262(10) -0.0608(5) 0.3551(8) 0.038(2) Uani 1 1 d . . .
H16 H 0.4009 -0.0934 0.3915 0.045 Uiso 1 1 d R U .
O17 O -0.0218(11) 0.7240(5) 0.8344(8) 0.037(2) Uani 1 1 d . . .
O18 O 0.0738(10) 0.7445(5) 0.7054(8) 0.036(2) Uani 1 1 d . . .
O19 O -0.1660(11) 0.9946(6) 0.9463(10) 0.051(3) Uani 1 1 d . . .
O20 O -0.0598(10) 1.0591(5) 0.8577(8) 0.040(2) Uani 1 1 d . . .
H20 H -0.1118 1.0844 0.8830 0.048 Uiso 1 1 d R U .
O21 O 0.3915(14) 0.5803(8) 0.0779(14) 0.093(6) Uani 1 1 d . . .
H21A H 0.4266 0.5762 0.1509 0.111 Uiso 1 1 d R U .
H21B H 0.3791 0.6253 0.0876 0.111 Uiso 1 1 d R U .
O22 O 0.9030(17) 0.4375(9) -0.4250(16) 0.105(6) Uani 1 1 d . . .
H22A H 0.9335 0.4605 -0.3594 0.126 Uiso 1 1 d R U .
H22B H 0.8119 0.4440 -0.4632 0.126 Uiso 1 1 d R U .
O23 O 0.3497(10) -0.1685(6) 0.4347(8) 0.045(3) Uani 1 1 d . . .
H23A H 0.2792 -0.1857 0.3926 0.054 Uiso 1 1 d R U .
H23B H 0.4302 -0.1932 0.4373 0.054 Uiso 1 1 d R U .
O24 O 0.5392(11) 0.1994(5) -0.0095(8) 0.049(3) Uani 1 1 d . . .
O25 O -0.1384(15) 1.1644(6) 0.9397(10) 0.069(4) Uani 1 1 d . . .
O26 O 0.3479(18) 0.2974(9) 0.4816(15) 0.034(4) Uani 0.5 1 d . U P
O27 O 0.259(2) -0.2387(13) 0.5744(19) 0.060(6) Uani 0.5 1 d . U P
N1 N 0.0941(11) 0.2088(6) 0.6558(9) 0.027(2) Uani 1 1 d . . .
H1 H 0.0252 0.2182 0.6921 0.033 Uiso 1 1 calc R U .
N2 N 0.2146(11) 0.3242(6) 0.6481(8) 0.031(3) Uani 1 1 d . . .
H2 H 0.2698 0.3176 0.5980 0.037 Uiso 1 1 calc R U .
N3 N 0.3537(10) 0.2059(6) 0.6580(9) 0.029(2) Uani 1 1 d . . .
H3 H 0.3354 0.2318 0.5894 0.035 Uiso 1 1 calc R U .
N4 N 0.4180(10) 0.2913(6) 0.8267(9) 0.030(3) Uani 1 1 d . . .
H4 H 0.4552 0.2639 0.8924 0.035 Uiso 1 1 calc R U .
N5 N 0.2820(12) 0.1738(6) 0.8473(9) 0.032(3) Uani 1 1 d . . .
H5 H 0.3716 0.1784 0.8955 0.038 Uiso 1 1 calc R U .
N6 N 0.1616(11) 0.2901(6) 0.8447(9) 0.033(3) Uani 1 1 d . . .
H6 H 0.0680 0.2817 0.8107 0.039 Uiso 1 1 calc R U .
N7 N 0.2042(12) 0.0345(6) 0.6467(10) 0.035(3) Uani 1 1 d . . .
H7A H 0.2865 0.0099 0.6757 0.042 Uiso 1 1 d R U .
H7B H 0.1899 0.0323 0.5748 0.042 Uiso 1 1 d R U .
N8 N 0.2964(12) 0.4635(6) 0.8507(9) 0.032(3) Uani 1 1 d . . .
H8A H 0.2064 0.4835 0.8269 0.038 Uiso 1 1 d R U .
H8B H 0.3662 0.4675 0.9186 0.038 Uiso 1 1 d R U .
C1 C 0.4011(13) 0.4640(8) 0.3257(11) 0.031(3) Uani 1 1 d . . .
C2 C 0.3352(11) 0.5123(7) 0.3778(11) 0.028(3) Uani 1 1 d . . .
C3 C 0.3245(13) 0.5759(8) 0.3567(11) 0.033(3) Uani 1 1 d . . .
H3A H 0.3529 0.5963 0.3010 0.040 Uiso 1 1 calc R U .
C4 C 0.2650(13) 0.6106(8) 0.4279(11) 0.035(3) Uani 1 1 d . . .
H4A H 0.2529 0.6567 0.4271 0.042 Uiso 1 1 calc R U .
C5 C 0.2283(12) 0.5690(7) 0.4964(10) 0.027(3) Uani 1 1 d . . .
C6 C 0.1680(14) 0.5870(8) 0.5822(11) 0.031(4) Uani 1 1 d . . .
C7 C 0.6635(14) 0.4093(7) 0.0772(11) 0.028(3) Uani 1 1 d . . .
C8 C 0.7304(11) 0.4290(7) -0.0027(11) 0.028(3) Uani 1 1 d . . .
C9 C 0.7817(11) 0.3848(7) -0.0637(10) 0.030(3) Uani 1 1 d . . .
H9 H 0.7744 0.3384 -0.0614 0.036 Uiso 1 1 calc R U .
C10 C 0.8447(12) 0.4187(7) -0.1282(11) 0.029(3) Uani 1 1 d . . .
H10 H 0.8831 0.3971 -0.1769 0.035 Uiso 1 1 calc R U .
C11 C 0.8473(12) 0.4857(7) -0.1162(10) 0.028(3) Uani 1 1 d . . .
C12 C 0.9139(14) 0.5363(9) -0.1641(12) 0.034(4) Uani 1 1 d . . .
C13 C 0.5009(18) 0.2306(10) 0.2622(14) 0.043(4) Uani 1 1 d . . .
C14 C 0.4871(14) 0.1621(8) 0.2763(10) 0.034(3) Uani 1 1 d . . .
C15 C 0.5366(13) 0.1124(8) 0.2274(10) 0.033(4) Uani 1 1 d . . .
H15 H 0.5855 0.1196 0.1773 0.040 Uiso 1 1 calc R U .
C16 C 0.5067(16) 0.0496(9) 0.2595(12) 0.036(4) Uani 1 1 d . . .
H16A H 0.5304 0.0098 0.2316 0.044 Uiso 1 1 calc R U .
C17 C 0.4396(13) 0.0526(7) 0.3355(10) 0.029(3) Uani 1 1 d . . .
C18 C 0.3963(14) -0.0024(7) 0.3899(12) 0.034(3) Uani 1 1 d . . .
C19 C 0.0159(15) 0.7648(8) 0.7744(10) 0.028(3) Uani 1 1 d . . .
C20 C 0.0004(13) 0.8362(8) 0.7841(11) 0.030(3) Uani 1 1 d . . .
C21 C 0.0465(12) 0.8845(9) 0.7315(10) 0.033(4) Uani 1 1 d . . .
H21 H 0.0939 0.8762 0.6807 0.040 Uiso 1 1 calc R U .
C22 C 0.0168(15) 0.9475(7) 0.7600(12) 0.032(3) Uani 1 1 d . . .
H22 H 0.0428 0.9865 0.7316 0.039 Uiso 1 1 calc R U .
C23 C -0.0537(12) 0.9467(7) 0.8331(11) 0.030(3) Uani 1 1 d . . .
C24 C -0.1001(13) 1.0017(8) 0.8849(12) 0.035(3) Uani 1 1 d . . .
C25 C 0.2251(13) 0.1038(7) 0.6795(10) 0.029(3) Uani 1 1 d . . .
C26 C 0.0946(12) 0.1372(7) 0.6400(10) 0.029(3) Uani 1 1 d . . .
H26A H 0.0593 0.1279 0.5619 0.034 Uiso 1 1 calc R U .
H26B H 0.0355 0.1172 0.6778 0.034 Uiso 1 1 calc R U .
C27 C 0.0590(14) 0.2461(7) 0.5511(10) 0.036(3) Uani 1 1 d . . .
H27A H 0.1130 0.2315 0.5044 0.044 Uiso 1 1 calc R U .
H27B H -0.0325 0.2385 0.5121 0.044 Uiso 1 1 calc R U .
C28 C 0.0816(13) 0.3171(7) 0.5784(11) 0.036(3) Uani 1 1 d . . .
H28A H 0.0700 0.3431 0.5114 0.044 Uiso 1 1 calc R U .
H28B H 0.0196 0.3329 0.6168 0.044 Uiso 1 1 calc R U .
C29 C 0.2485(14) 0.3920(7) 0.6933(10) 0.033(3) Uani 1 1 d . . .
H29A H 0.1754 0.4219 0.6625 0.039 Uiso 1 1 calc R U .
H29B H 0.3239 0.4083 0.6712 0.039 Uiso 1 1 calc R U .
C30 C 0.2796(13) 0.3932(6) 0.8163(10) 0.027(3) Uani 1 1 d . . .
C31 C 0.3236(12) 0.1365(8) 0.6239(11) 0.033(3) Uani 1 1 d . . .
H31A H 0.4044 0.1108 0.6424 0.040 Uiso 1 1 calc R U .
H31B H 0.2870 0.1349 0.5444 0.040 Uiso 1 1 calc R U .
C32 C 0.4932(12) 0.2154(7) 0.7115(12) 0.034(3) Uani 1 1 d . . .
H32A H 0.5439 0.2089 0.6588 0.041 Uiso 1 1 calc R U .
H32B H 0.5232 0.1836 0.7712 0.041 Uiso 1 1 calc R U .
C33 C 0.5097(15) 0.2853(8) 0.7552(14) 0.044(4) Uani 1 1 d . . .
H33A H 0.4870 0.3174 0.6951 0.053 Uiso 1 1 calc R U .
H33B H 0.5998 0.2931 0.7980 0.053 Uiso 1 1 calc R U .
C34 C 0.4117(13) 0.3592(7) 0.8651(11) 0.030(3) Uani 1 1 d . . .
H34A H 0.4798 0.3854 0.8468 0.036 Uiso 1 1 calc R U .
H34B H 0.4299 0.3587 0.9450 0.036 Uiso 1 1 calc R U .
C35 C 0.2736(14) 0.1065(6) 0.7997(11) 0.031(3) Uani 1 1 d . . .
H35A H 0.3603 0.0863 0.8219 0.037 Uiso 1 1 calc R U .
H35B H 0.2163 0.0796 0.8309 0.037 Uiso 1 1 calc R U .
C36 C 0.1950(16) 0.1822(7) 0.9174(11) 0.043(4) Uani 1 1 d . . .
H36A H 0.2251 0.1551 0.9834 0.052 Uiso 1 1 calc R U .
H36B H 0.1066 0.1682 0.8784 0.052 Uiso 1 1 calc R U .
C37 C 0.1955(15) 0.2532(7) 0.9472(11) 0.039(3) Uani 1 1 d . . .
H37A H 0.1317 0.2616 0.9882 0.046 Uiso 1 1 calc R U .
H37B H 0.2817 0.2663 0.9925 0.046 Uiso 1 1 calc R U .
C38 C 0.1751(13) 0.3633(8) 0.8588(11) 0.033(3) Uani 1 1 d . . .
H38A H 0.1932 0.3736 0.9368 0.039 Uiso 1 1 calc R U .
H38B H 0.0919 0.3840 0.8213 0.039 Uiso 1 1 calc R U .

loop_
_atom_site_aniso_label
_atom_site_aniso_U_11
_atom_site_aniso_U_22
_atom_site_aniso_U_33
_atom_site_aniso_U_23
_atom_site_aniso_U_13
_atom_site_aniso_U_12
U1 0.0377(3) 0.0310(4) 0.0335(3) -0.0106(2) 0.0233(2) -0.0115(2)
U2 0.0306(2) 0.0288(3) 0.0245(2) 0.0024(2) 0.01436(19) 0.0020(2)
Co1 0.0280(7) 0.0214(7) 0.0228(7) 0.0009(6) 0.0120(6) 0.0002(5)
S1 0.0329(16) 0.029(2) 0.0256(15) 0.0004(13) 0.0148(13) 0.0009(14)
S2 0.0337(17) 0.028(2) 0.0300(16) -0.0042(14) 0.0181(14) -0.0035(14)
S3 0.0410(17) 0.030(2) 0.0414(17) -0.0022(18) 0.0262(15) -0.0074(18)
S4 0.0382(16) 0.0277(19) 0.0357(16) 0.0007(17) 0.0236(14) -0.0010(17)
Cl1 0.0335(16) 0.0372(18) 0.0454(19) -0.0031(15) 0.0179(14) 0.0035(14)
O1 0.038(5) 0.051(7) 0.043(5) -0.018(6) 0.024(4) -0.015(6)
O2 0.036(5) 0.056(7) 0.035(5) -0.016(5) 0.028(4) -0.011(5)
O3 0.037(5) 0.049(7) 0.026(4) 0.004(5) 0.013(4) 0.002(6)
O4 0.028(3) 0.032(3) 0.027(3) 0.002(3) 0.015(2) 0.002(3)
O5 0.062(7) 0.030(6) 0.031(5) -0.008(4) 0.028(5) -0.009(5)
O6 0.052(7) 0.035(7) 0.046(7) -0.007(5) 0.040(6) -0.002(5)
O7 0.039(5) 0.030(7) 0.033(5) 0.001(4) 0.021(4) 0.009(4)
O8 0.049(6) 0.030(6) 0.043(6) 0.008(5) 0.031(5) 0.013(5)
O9 0.057(7) 0.032(7) 0.040(6) -0.009(5) 0.035(5) -0.013(5)
O10 0.041(5) 0.026(6) 0.040(5) -0.009(4) 0.028(5) -0.004(4)
O11 0.042(6) 0.033(7) 0.031(6) -0.003(4) 0.025(5) 0.003(4)
O12 0.043(5) 0.032(6) 0.036(5) 0.001(4) 0.022(5) -0.003(4)
O13 0.051(6) 0.036(7) 0.042(6) -0.010(5) 0.029(5) -0.005(5)
O14 0.069(7) 0.031(6) 0.047(6) -0.011(5) 0.039(6) -0.019(5)
O15 0.056(6) 0.030(6) 0.049(6) -0.002(5) 0.034(5) 0.000(5)
O16 0.046(6) 0.027(6) 0.044(6) 0.004(5) 0.021(5) 0.000(4)
O17 0.053(6) 0.029(6) 0.037(5) -0.004(4) 0.023(5) 0.001(5)
O18 0.054(6) 0.027(6) 0.034(5) -0.003(4) 0.025(5) 0.005(5)
O19 0.057(7) 0.035(7) 0.064(7) -0.004(5) 0.023(6) 0.015(5)
O20 0.050(6) 0.031(7) 0.039(6) 0.005(5) 0.012(5) 0.010(5)
O21 0.068(9) 0.086(12) 0.106(12) 0.039(10) -0.008(8) -0.025(8)
O22 0.082(11) 0.084(12) 0.137(15) -0.027(11) 0.010(10) 0.021(9)
O23 0.039(6) 0.057(8) 0.044(6) 0.005(5) 0.018(5) -0.015(5)
O24 0.063(7) 0.039(6) 0.039(6) 0.000(5) 0.002(5) 0.014(5)
O25 0.117(11) 0.040(8) 0.066(8) 0.010(6) 0.054(8) 0.015(7)
O26 0.040(5) 0.034(5) 0.033(5) 0.002(3) 0.020(3) -0.002(3)
O27 0.061(6) 0.060(7) 0.059(6) 0.001(3) 0.018(3) -0.001(3)
N1 0.030(6) 0.028(6) 0.025(5) 0.008(5) 0.010(4) 0.003(4)
N2 0.043(6) 0.036(8) 0.015(5) 0.008(5) 0.012(5) 0.003(5)
N3 0.029(5) 0.029(7) 0.033(6) 0.002(5) 0.013(5) -0.004(5)
N4 0.031(6) 0.028(7) 0.034(6) -0.005(5) 0.017(5) -0.003(5)
N5 0.045(6) 0.025(7) 0.027(6) -0.001(5) 0.013(5) 0.000(5)
N6 0.034(6) 0.026(7) 0.038(6) -0.005(5) 0.010(5) -0.006(5)
N7 0.043(7) 0.033(8) 0.036(6) 0.002(5) 0.020(6) 0.005(5)
N8 0.042(6) 0.018(6) 0.040(6) -0.004(5) 0.020(5) -0.004(5)
C1 0.031(7) 0.035(9) 0.030(7) -0.005(6) 0.014(6) -0.003(6)
C2 0.022(6) 0.034(8) 0.036(7) 0.003(6) 0.020(5) 0.000(5)
C3 0.031(7) 0.041(9) 0.031(7) 0.004(6) 0.014(6) -0.010(6)
C4 0.037(7) 0.034(10) 0.036(7) 0.000(6) 0.011(6) 0.005(6)
C5 0.028(6) 0.033(8) 0.023(6) -0.002(5) 0.012(5) 0.006(5)
C6 0.032(7) 0.040(11) 0.023(7) 0.011(6) 0.010(6) 0.006(6)
C7 0.036(7) 0.022(8) 0.032(7) 0.002(6) 0.021(6) -0.005(6)
C8 0.020(6) 0.029(8) 0.034(7) -0.004(6) 0.005(5) 0.001(5)
C9 0.031(6) 0.027(9) 0.035(6) -0.008(6) 0.015(5) -0.006(5)
C10 0.030(6) 0.028(8) 0.037(7) -0.006(6) 0.021(6) -0.001(5)
C11 0.025(6) 0.043(9) 0.021(6) -0.011(6) 0.014(5) 0.003(6)
C12 0.027(7) 0.044(10) 0.036(8) 0.000(7) 0.018(6) 0.002(6)
C13 0.048(9) 0.043(11) 0.045(9) -0.019(8) 0.026(8) -0.015(8)
C14 0.039(7) 0.037(10) 0.031(7) 0.000(6) 0.018(6) -0.008(6)
C15 0.049(8) 0.025(11) 0.027(7) 0.001(5) 0.012(6) 0.000(6)
C16 0.040(8) 0.048(11) 0.024(7) 0.001(7) 0.013(6) 0.009(7)
C17 0.036(7) 0.032(8) 0.024(6) -0.004(6) 0.015(6) -0.004(6)
C18 0.037(7) 0.030(9) 0.035(7) -0.006(6) 0.009(6) -0.003(6)
C19 0.041(8) 0.031(9) 0.018(6) -0.001(5) 0.017(6) -0.004(7)
C20 0.027(6) 0.030(8) 0.036(7) -0.006(6) 0.014(6) -0.004(6)
C21 0.030(6) 0.043(12) 0.031(7) 0.006(6) 0.015(6) -0.001(6)
C22 0.041(8) 0.020(8) 0.037(7) -0.005(6) 0.013(6) -0.008(6)
C23 0.021(6) 0.030(8) 0.037(7) -0.002(6) 0.004(6) -0.004(5)
C24 0.031(7) 0.030(9) 0.045(8) -0.001(6) 0.012(6) 0.006(6)
C25 0.037(7) 0.024(8) 0.029(6) -0.008(5) 0.012(6) -0.005(6)
C26 0.028(6) 0.027(9) 0.034(6) -0.004(6) 0.016(5) -0.003(6)
C27 0.045(8) 0.031(7) 0.027(6) -0.005(5) -0.001(5) -0.010(6)
C28 0.041(7) 0.029(7) 0.037(8) 0.007(6) 0.006(6) 0.007(6)
C29 0.047(8) 0.029(8) 0.024(6) 0.010(5) 0.013(6) 0.001(6)
C30 0.037(7) 0.017(7) 0.035(7) 0.002(5) 0.022(6) 0.006(5)
C31 0.028(6) 0.037(9) 0.038(7) -0.002(6) 0.017(5) -0.004(6)
C32 0.026(6) 0.031(7) 0.048(8) -0.010(6) 0.016(6) -0.007(5)
C33 0.038(7) 0.035(8) 0.058(10) -0.021(7) 0.011(7) 0.001(6)
C34 0.038(7) 0.022(8) 0.034(7) 0.001(6) 0.017(6) -0.005(6)
C35 0.040(7) 0.015(7) 0.039(7) 0.009(5) 0.014(6) -0.001(5)
C36 0.075(10) 0.031(8) 0.033(7) 0.002(6) 0.031(7) -0.022(7)
C37 0.056(8) 0.039(8) 0.028(7) -0.005(6) 0.024(6) -0.004(7)
C38 0.042(7) 0.028(8) 0.035(7) -0.005(6) 0.020(6) 0.001(6)

loop_
_atom_type_symbol
_atom_type_description
_atom_type_scat_dispersion_real
_atom_type_scat_dispersion_imag
_atom_type_scat_source
C C 0.0033 0.0016 'International Tables Vol C Tables 4.2.6.8 and 6.1.1.4'
H H 0.0000 0.0000 'International Tables Vol C Tables 4.2.6.8 and 6.1.1.4'
N N 0.0061 0.0033 'International Tables Vol C Tables 4.2.6.8 and 6.1.1.4'
O O 0.0106 0.0060 'International Tables Vol C Tables 4.2.6.8 and 6.1.1.4'
S S 0.1246 0.1234 'International Tables Vol C Tables 4.2.6.8 and 6.1.1.4'
Co Co 0.3494 0.9721 'International Tables Vol C Tables 4.2.6.8 and 6.1.1.4'
U U -9.6767 9.6646 'International Tables Vol C Tables 4.2.6.8 and 6.1.1.4'
Cl Cl 0.1484 0.1585 'International Tables Vol C Tables 4.2.6.8 and 6.1.1.4'

loop_
_geom_angle_atom_site_label_1
_geom_angle_atom_site_label_2
_geom_angle_atom_site_label_3
_geom_angle
_geom_angle_site_symmetry_1
_geom_angle_site_symmetry_3
O2 U1 O1 178.8(8) . .
O2 U1 O10 88.3(4) . .
O1 U1 O10 91.8(4) . .
O2 U1 O13 88.1(5) . .
O1 U1 O13 93.0(6) . .
O10 U1 O13 66.6(3) . .
O2 U1 O9 89.4(5) . .
O1 U1 O9 89.7(5) . .
O10 U1 O9 53.0(4) . .
O13 U1 O9 119.6(3) . .
O2 U1 O5 90.1(4) . .
O1 U1 O5 89.6(4) . .
O10 U1 O5 172.6(4) . .
O13 U1 O5 120.6(3) . .
O9 U1 O5 119.7(4) . .
O2 U1 O14 90.7(5) . .
O1 U1 O14 90.3(5) . .
O10 U1 O14 118.5(4) . .
O13 U1 O14 51.9(3) . .
O9 U1 O14 171.5(4) . .
O5 U1 O14 68.8(4) . .
O2 U1 O6 88.3(5) . .
O1 U1 O6 90.6(5) . .
O10 U1 O6 119.9(3) . .
O13 U1 O6 172.5(3) . .
O9 U1 O6 66.9(3) . .
O5 U1 O6 52.8(3) . .
O14 U1 O6 121.6(4) . .
O4 U2 O3 179.6(4) . .
O4 U2 O18 87.8(5) . .
O3 U2 O18 92.1(5) . .
O4 U2 O11 88.7(5) . 1_456
O3 U2 O11 91.5(5) . 1_456
O18 U2 O11 172.8(3) . 1_456
O4 U2 O7 87.4(3) . .
O3 U2 O7 92.1(4) . .
O18 U2 O7 66.5(3) . .
O11 U2 O7 119.7(3) 1_456 .
O4 U2 O12 89.3(4) . 1_456
O3 U2 O12 91.1(4) . 1_456
O18 U2 O12 120.8(3) . 1_456
O11 U2 O12 52.9(3) 1_456 1_456
O7 U2 O12 172.0(3) . 1_456
O4 U2 O17 93.1(4) . .
O3 U2 O17 87.1(5) . .
O18 U2 O17 53.3(3) . .
O11 U2 O17 120.6(3) 1_456 .
O7 U2 O17 119.7(3) . .
O12 U2 O17 67.8(4) 1_456 .
O4 U2 O8 90.4(4) . .
O3 U2 O8 89.3(5) . .
O18 U2 O8 118.6(3) . .
O11 U2 O8 67.8(3) 1_456 .
O7 U2 O8 52.1(3) . .
O12 U2 O8 120.6(4) 1_456 .
O17 U2 O8 170.9(4) . .
N2 Co1 N5 176.1(6) . .
N2 Co1 N3 91.6(5) . .
N5 Co1 N3 91.4(5) . .
N2 Co1 N1 86.6(5) . .
N5 Co1 N1 91.0(5) . .
N3 Co1 N1 89.9(5) . .
N2 Co1 N4 89.8(5) . .
N5 Co1 N4 92.8(5) . .
N3 Co1 N4 86.7(5) . .
N1 Co1 N4 175.0(5) . .
N2 Co1 N6 91.1(5) . .
N5 Co1 N6 86.0(5) . .
N3 Co1 N6 176.6(5) . .
N1 Co1 N6 92.3(5) . .
N4 Co1 N6 91.3(5) . .
C2 S1 C5 90.6(7) . .
C8 S2 C11 91.9(7) . .
C17 S3 C14 91.9(7) . .
C20 S4 C23 90.9(7) . .
C1 O5 U1 93.3(8) . .
C1 O6 U1 93.0(10) . .
C6 O7 U2 94.7(9) . .
C6 O8 U2 92.2(9) . .
C7 O9 U1 92.8(8) . .
C7 O10 U1 95.5(8) . .
C12 O11 U2 92.7(11) . 1_654
C12 O12 U2 91.8(9) . 1_654
C13 O13 U1 95.9(10) . .
C13 O14 U1 95.2(11) . .
C18 O16 H16 110.4 . .
C19 O17 U2 92.1(8) . .
C19 O18 U2 93.9(9) . .
C24 O20 H20 97.5 . .
H21A O21 H21B 89.2 . .
H22A O22 H22B 115.9 . .
H23A O23 H23B 114.8 . .
C26 N1 C27 112.9(11) . .
C26 N1 Co1 117.1(8) . .
C27 N1 Co1 106.7(8) . .
C26 N1 H1 106.5 . .
C27 N1 H1 106.5 . .
Co1 N1 H1 106.5 . .
C28 N2 C29 114.7(11) . .
C28 N2 Co1 108.5(8) . .
C29 N2 Co1 118.9(7) . .
C28 N2 H2 104.4 . .
C29 N2 H2 104.4 . .
Co1 N2 H2 104.4 . .
C32 N3 C31 111.8(11) . .
C32 N3 Co1 108.5(8) . .
C31 N3 Co1 118.8(8) . .
C32 N3 H3 105.6 . .
C31 N3 H3 105.6 . .
Co1 N3 H3 105.6 . .
C34 N4 C33 111.9(11) . .
C34 N4 Co1 117.7(8) . .
C33 N4 Co1 106.7(8) . .
C34 N4 H4 106.6 . .
C33 N4 H4 106.6 . .
Co1 N4 H4 106.6 . .
C36 N5 C35 112.2(11) . .
C36 N5 Co1 107.4(9) . .
C35 N5 Co1 117.8(8) . .
C36 N5 H5 106.2 . .
C35 N5 H5 106.2 . .
Co1 N5 H5 106.2 . .
C37 N6 C38 114.0(11) . .
C37 N6 Co1 107.6(8) . .
C38 N6 Co1 116.5(8) . .
C37 N6 H6 106.0 . .
C38 N6 H6 106.0 . .
Co1 N6 H6 106.0 . .
C25 N7 H7A 108.9 . .
C25 N7 H7B 108.1 . .
H7A N7 H7B 104.1 . .
C30 N8 H8A 105.5 . .
C30 N8 H8B 110.0 . .
H8A N8 H8B 131.7 . .
O5 C1 O6 120.8(14) . .
O5 C1 C2 118.8(12) . .
O6 C1 C2 120.4(14) . .
C3 C2 C1 125.8(12) . .
C3 C2 S1 113.7(10) . .
C1 C2 S1 120.4(11) . .
C2 C3 C4 112.4(12) . .
C2 C3 H3A 123.8 . .
C4 C3 H3A 123.8 . .
C5 C4 C3 111.4(14) . .
C5 C4 H4A 124.3 . .
C3 C4 H4A 124.3 . .
C4 C5 C6 126.7(14) . .
C4 C5 S1 111.8(10) . .
C6 C5 S1 121.5(11) . .
O7 C6 O8 120.9(14) . .
O7 C6 C5 117.9(14) . .
O8 C6 C5 121.1(14) . .
O10 C7 O9 118.6(12) . .
O10 C7 C8 120.7(13) . .
O9 C7 C8 120.5(13) . .
C9 C8 C7 124.2(13) . .
C9 C8 S2 112.8(10) . .
C7 C8 S2 123.0(10) . .
C10 C9 C8 110.2(13) . .
C10 C9 H9 124.9 . .
C8 C9 H9 124.9 . .
C11 C10 C9 115.2(12) . .
C11 C10 H10 122.4 . .
C9 C10 H10 122.4 . .
C10 C11 C12 129.9(12) . .
C10 C11 S2 110.0(10) . .
C12 C11 S2 120.1(11) . .
O12 C12 O11 122.5(15) . .
O12 C12 C11 120.5(13) . .
O11 C12 C11 117.0(15) . .
O14 C13 O13 116.9(17) . .
O14 C13 C14 122.2(16) . .
O13 C13 C14 120.6(16) . .
C15 C14 C13 126.8(14) . .
C15 C14 S3 111.0(12) . .
C13 C14 S3 122.1(12) . .
C14 C15 C16 112.8(13) . .
C14 C15 H15 123.6 . .
C16 C15 H15 123.6 . .
C17 C16 C15 112.1(15) . .
C17 C16 H16A 124.0 . .
C15 C16 H16A 124.0 . .
C16 C17 C18 127.4(14) . .
C16 C17 S3 112.2(12) . .
C18 C17 S3 120.4(10) . .
O15 C18 O16 122.5(14) . .
O15 C18 C17 125.0(14) . .
O16 C18 C17 112.5(12) . .
O17 C19 O18 120.3(14) . .
O17 C19 C20 122.0(12) . .
O18 C19 C20 117.6(13) . .
C21 C20 C19 127.3(13) . .
C21 C20 S4 111.8(12) . .
C19 C20 S4 120.9(10) . .
C20 C21 C22 113.2(13) . .
C20 C21 H21 123.4 . .
C22 C21 H21 123.4 . .
C23 C22 C21 112.4(14) . .
C23 C22 H22 123.8 . .
C21 C22 H22 123.8 . .
C22 C23 C24 129.1(14) . .
C22 C23 S4 111.7(11) . .
C24 C23 S4 119.2(11) . .
O19 C24 O20 124.9(14) . .
O19 C24 C23 122.9(14) . .
O20 C24 C23 112.3(12) . .
N7 C25 C35 108.3(11) . .
N7 C25 C26 106.3(11) . .
C35 C25 C26 111.0(11) . .
N7 C25 C31 110.2(11) . .
C35 C25 C31 111.3(11) . .
C26 C25 C31 109.6(11) . .
N1 C26 C25 115.8(11) . .
N1 C26 H26A 108.3 . .
C25 C26 H26A 108.3 . .
N1 C26 H26B 108.3 . .
C25 C26 H26B 108.3 . .
H26A C26 H26B 107.4 . .
C28 C27 N1 107.2(10) . .
C28 C27 H27A 110.3 . .
N1 C27 H27A 110.3 . .
C28 C27 H27B 110.3 . .
N1 C27 H27B 110.3 . .
H27A C27 H27B 108.5 . .
N2 C28 C27 107.9(11) . .
N2 C28 H28A 110.1 . .
C27 C28 H28A 110.1 . .
N2 C28 H28B 110.1 . .
C27 C28 H28B 110.1 . .
H28A C28 H28B 108.4 . .
N2 C29 C30 112.0(10) . .
N2 C29 H29A 109.2 . .
C30 C29 H29A 109.2 . .
N2 C29 H29B 109.2 . .
C30 C29 H29B 109.2 . .
H29A C29 H29B 107.9 . .
N8 C30 C38 108.8(10) . .
N8 C30 C29 107.2(11) . .
C38 C30 C29 113.3(12) . .
N8 C30 C34 106.6(11) . .
C38 C30 C34 111.6(11) . .
C29 C30 C34 109.1(11) . .
N3 C31 C25 112.8(11) . .
N3 C31 H31A 109.0 . .
C25 C31 H31A 109.0 . .
N3 C31 H31B 109.0 . .
C25 C31 H31B 109.0 . .
H31A C31 H31B 107.8 . .
N3 C32 C33 107.0(11) . .
N3 C32 H32A 110.3 . .
C33 C32 H32A 110.3 . .
N3 C32 H32B 110.3 . .
C33 C32 H32B 110.3 . .
H32A C32 H32B 108.6 . .
C32 C33 N4 105.5(12) . .
C32 C33 H33A 110.6 . .
N4 C33 H33A 110.6 . .
C32 C33 H33B 110.6 . .
N4 C33 H33B 110.6 . .
H33A C33 H33B 108.8 . .
N4 C34 C30 113.9(11) . .
N4 C34 H34A 108.8 . .
C30 C34 H34A 108.8 . .
N4 C34 H34B 108.8 . .
C30 C34 H34B 108.8 . .
H34A C34 H34B 107.7 . .
C25 C35 N5 115.0(11) . .
C25 C35 H35A 108.5 . .
N5 C35 H35A 108.5 . .
C25 C35 H35B 108.5 . .
N5 C35 H35B 108.5 . .
H35A C35 H35B 107.5 . .
N5 C36 C37 108.1(10) . .
N5 C36 H36A 110.1 . .
C37 C36 H36A 110.1 . .
N5 C36 H36B 110.1 . .
C37 C36 H36B 110.1 . .
H36A C36 H36B 108.4 . .
N6 C37 C36 106.4(11) . .
N6 C37 H37A 110.4 . .
C36 C37 H37A 110.4 . .
N6 C37 H37B 110.4 . .
C36 C37 H37B 110.4 . .
H37A C37 H37B 108.6 . .
N6 C38 C30 114.4(11) . .
N6 C38 H38A 108.7 . .
C30 C38 H38A 108.7 . .
N6 C38 H38B 108.7 . .
C30 C38 H38B 108.7 . .
H38A C38 H38B 107.6 . .

loop_
_geom_bond_atom_site_label_1
_geom_bond_atom_site_label_2
_geom_bond_distance
_geom_bond_site_symmetry_2
U1 O2 1.767(10) .
U1 O1 1.781(10) .
U1 O10 2.435(9) .
U1 O13 2.468(12) .
U1 O9 2.471(10) .
U1 O5 2.487(10) .
U1 O14 2.488(11) .
U1 O6 2.488(13) .
U2 O4 1.765(8) .
U2 O3 1.766(9) .
U2 O18 2.451(11) .
U2 O11 2.456(13) 1_456
U2 O7 2.468(9) .
U2 O12 2.476(9) 1_456
U2 O17 2.498(10) .
U2 O8 2.518(10) .
Co1 N2 1.966(11) .
Co1 N5 1.971(12) .
Co1 N3 1.978(11) .
Co1 N1 1.980(12) .
Co1 N4 1.982(11) .
Co1 N6 1.993(12) .
S1 C2 1.701(12) .
S1 C5 1.735(14) .
S2 C8 1.696(15) .
S2 C11 1.734(12) .
S3 C17 1.704(15) .
S3 C14 1.718(13) .
S4 C20 1.713(14) .
S4 C23 1.733(15) .
O5 C1 1.270(19) .
O6 C1 1.275(17) .
O7 C6 1.254(19) .
O8 C6 1.263(19) .
O9 C7 1.293(18) .
O10 C7 1.254(17) .
O11 C12 1.255(17) .
O11 U2 2.456(13) 1_654
O12 C12 1.25(2) .
O12 U2 2.476(9) 1_654
O13 C13 1.28(2) .
O14 C13 1.27(2) .
O15 C18 1.211(17) .
O16 C18 1.343(18) .
O16 H16 0.8981 .
O17 C19 1.275(18) .
O18 C19 1.286(18) .
O19 C24 1.209(18) .
O20 C24 1.329(19) .
O20 H20 0.8873 .
O21 H21A 0.9132 .
O21 H21B 0.9421 .
O22 H22A 0.9420 .
O22 H22B 0.9799 .
O23 H23A 0.8769 .
O23 H23B 0.9969 .
N1 C26 1.476(19) .
N1 C27 1.500(17) .
N1 H1 1.0000 .
N2 C28 1.476(17) .
N2 C29 1.506(18) .
N2 H2 1.0000 .
N3 C32 1.486(17) .
N3 C31 1.49(2) .
N3 H3 1.0000 .
N4 C34 1.479(19) .
N4 C33 1.53(2) .
N4 H4 1.0000 .
N5 C36 1.481(17) .
N5 C35 1.496(17) .
N5 H5 1.0000 .
N6 C37 1.474(18) .
N6 C38 1.51(2) .
N6 H6 1.0000 .
N7 C25 1.475(18) .
N7 H7A 0.9983 .
N7 H7B 0.8962 .
N8 C30 1.498(17) .
N8 H8A 1.0206 .
N8 H8B 0.9873 .
C1 C2 1.48(2) .
C2 C3 1.32(2) .
C3 C4 1.44(2) .
C3 H3A 0.9500 .
C4 C5 1.36(2) .
C4 H4A 0.9500 .
C5 C6 1.474(19) .
C7 C8 1.465(18) .
C8 C9 1.406(19) .
C9 C10 1.393(18) .
C9 H9 0.9500 .
C10 C11 1.37(2) .
C10 H10 0.9500 .
C11 C12 1.49(2) .
C13 C14 1.42(3) .
C14 C15 1.38(2) .
C15 C16 1.41(2) .
C15 H15 0.9500 .
C16 C17 1.37(2) .
C16 H16A 0.9500 .
C17 C18 1.47(2) .
C19 C20 1.48(2) .
C20 C21 1.36(2) .
C21 C22 1.40(2) .
C21 H21 0.9500 .
C22 C23 1.36(2) .
C22 H22 0.9500 .
C23 C24 1.46(2) .
C25 C35 1.491(19) .
C25 C26 1.522(19) .
C25 C31 1.583(18) .
C26 H26A 0.9900 .
C26 H26B 0.9900 .
C27 C28 1.495(19) .
C27 H27A 0.9900 .
C27 H27B 0.9900 .
C28 H28A 0.9900 .
C28 H28B 0.9900 .
C29 C30 1.524(18) .
C29 H29A 0.9900 .
C29 H29B 0.9900 .
C30 C38 1.512(18) .
C30 C34 1.555(18) .
C31 H31A 0.9900 .
C31 H31B 0.9900 .
C32 C33 1.525(19) .
C32 H32A 0.9900 .
C32 H32B 0.9900 .
C33 H33A 0.9900 .
C33 H33B 0.9900 .
C34 H34A 0.9900 .
C34 H34B 0.9900 .
C35 H35A 0.9900 .
C35 H35B 0.9900 .
C36 C37 1.50(2) .
C36 H36A 0.9900 .
C36 H36B 0.9900 .
C37 H37A 0.9900 .
C37 H37B 0.9900 .
C38 H38A 0.9900 .
C38 H38B 0.9900 .

loop_
_geom_hbond_atom_site_label_D
_geom_hbond_atom_site_label_H
_geom_hbond_atom_site_label_A
_geom_hbond_distance_DH
_geom_hbond_distance_HA
_geom_hbond_distance_DA
_geom_hbond_angle_DHA
_geom_hbond_site_symmetry_A
N1 H1 Cl1 1.00 2.27 3.252(12) 167.7 .
O16 H16 O23 0.90 1.77 2.651(15) 166.2 .
O20 H20 O25 0.89 1.84 2.635(16) 147.5 .
O21 H21A O6 0.91 2.34 3.007(19) 130.2 .
O21 H21B O24 0.94 2.13 2.758(18) 122.5 2_655
O21 H21B O25 0.94 2.65 3.18(2) 116.5 2_546
O22 H22A O11 0.94 2.00 2.94(2) 172.3 .
O22 H22B O15 0.98 2.05 2.87(2) 140.3 2_655
O23 H23A Cl1 0.88 2.33 3.167(12) 161.0 2_546
O23 H23B O26 1.00 2.34 3.22(2) 146.3 2_646
N1 H1 Cl1 1.00 2.27 3.252(12) 167.7 .
N2 H2 O26 1.00 1.95 2.941(19) 169.0 .
N3 H3 O26 1.00 1.96 2.92(2) 161.8 .
N4 H4 O24 1.00 1.88 2.854(16) 165.4 1_556
N5 H5 O24 1.00 1.93 2.926(17) 172.4 1_556
N6 H6 Cl1 1.00 2.22 3.219(12) 174.5 .
N7 H7A O6 1.00 2.65 3.610(16) 160.9 2_646
N7 H7B O15 0.90 2.56 3.215(14) 130.8 .
N8 H8A O11 1.02 2.48 3.489(16) 171.9 1_456
